data_7242622
loop_
_publ_author_name
'Yue, Erlin'
'Cao, Furong'
'Zhang, Jun'
'Zhang, Wenjuan'
'Jiang, Youshu'
'Liang, Tongling'
'Sun, Wen-Hua'

_publ_section_title
;
 Bimetallic aluminum complexes bearing novel
 spiro-phenanthrene-monoketone/OH derivatives: synthesis, characterization
 and the ring-opening polymerization of \e-caprolactone
;
_journal_issue 22
_journal_name_full 'RSC Advances'
_journal_page_first 13274
_journal_page_last 13281
_journal_paper_doi 10.1039/D1RA01288F
_journal_volume 11
_journal_year 2021
_chemical_formula_sum 'C25 H23 N O'
_chemical_formula_weight 353.44
_space_group_crystal_system monoclinic
_space_group_IT_number 14
_space_group_name_Hall '-P 2ybc'
_space_group_name_H-M_alt 'P 1 21/c 1'
_atom_sites_solution_hydrogens geom
_audit_creation_method SHELXL-2014
_audit_update_record
;
2021-02-13 deposited with the CCDC.	2021-03-23 downloaded from the CCDC.
;
_cell_angle_alpha 90
_cell_angle_beta 93.87(3)
_cell_angle_gamma 90
_cell_formula_units_Z 8
_cell_length_a 9.2698(19)
_cell_length_b 18.914(4)
_cell_length_c 21.689(4)
_cell_measurement_reflns_used 12037
_cell_measurement_temperature 173(2)
_cell_measurement_theta_max 27.4847
_cell_measurement_theta_min 2.1536
_cell_volume 3794.0(13)
_computing_structure_refinement 'SHELXL-2014 (Sheldrick, 2014)'
_diffrn_ambient_temperature 173(2)
_diffrn_measured_fraction_theta_full 0.996
_diffrn_measured_fraction_theta_max 0.993
_diffrn_measurement_device_type 'Saturn724+ CCD'
_diffrn_measurement_method '\w scans at fixed \c = 45\%'
_diffrn_radiation_type MoK\a
_diffrn_radiation_wavelength 0.71073
_diffrn_reflns_av_R_equivalents 0.0514
_diffrn_reflns_av_unetI/netI 0.0632
_diffrn_reflns_Laue_measured_fraction_full 0.996
_diffrn_reflns_Laue_measured_fraction_max 0.993
_diffrn_reflns_limit_h_max 11
_diffrn_reflns_limit_h_min -12
_diffrn_reflns_limit_k_max 24
_diffrn_reflns_limit_k_min -23
_diffrn_reflns_limit_l_max 28
_diffrn_reflns_limit_l_min -28
_diffrn_reflns_number 24614
_diffrn_reflns_point_group_measured_fraction_full 0.996
_diffrn_reflns_point_group_measured_fraction_max 0.993
_diffrn_reflns_theta_full 26.000
_diffrn_reflns_theta_max 27.501
_diffrn_reflns_theta_min 1.430
_diffrn_source 'sealed tube'
_exptl_absorpt_coefficient_mu 0.075
_exptl_absorpt_correction_T_max 1.0000
_exptl_absorpt_correction_T_min 0.8428
_exptl_absorpt_correction_type multi-scan
_exptl_crystal_colour yellow
_exptl_crystal_density_diffrn 1.238
_exptl_crystal_description block
_exptl_crystal_F_000 1504
_exptl_crystal_size_max 0.393
_exptl_crystal_size_mid 0.341
_exptl_crystal_size_min 0.183
_refine_diff_density_max 0.418
_refine_diff_density_min -0.464
_refine_diff_density_rms 0.061
_refine_ls_extinction_method none
_refine_ls_goodness_of_fit_ref 1.005
_refine_ls_hydrogen_treatment constr
_refine_ls_matrix_type full
_refine_ls_number_parameters 487
_refine_ls_number_reflns 8656
_refine_ls_number_restraints 0
_refine_ls_restrained_S_all 1.005
_refine_ls_R_factor_all 0.1291
_refine_ls_R_factor_gt 0.1071
_refine_ls_shift/su_max 0.000
_refine_ls_shift/su_mean 0.000
_refine_ls_structure_factor_coef Fsqd
_refine_ls_weighting_details 'w=1/[\s^2^(Fo^2^)+(0.0680P)^2^+9.8990P] where P=(Fo^2^+2Fc^2^)/3'
_refine_ls_weighting_scheme calc
_refine_ls_wR_factor_gt 0.2185
_refine_ls_wR_factor_ref 0.2384
_reflns_Friedel_coverage 0.000
_reflns_number_gt 7239
_reflns_number_total 8656
_reflns_threshold_expression 'I > 2\s(I)'
_cod_data_source_file d1ra01288f2.cif
_cod_data_source_block L5_CCDC1
_cod_original_sg_symbol_H-M 'P 21/c'
_cod_database_code 7242622
_shelx_space_group_comment
;
The symmetry employed for this shelxl refinement is uniquely defined
by the following loop, which should always be used as a source of
symmetry information in preference to the above space-group names.
They are only intended as comments.
;
_shelx_estimated_absorpt_t_min 0.971
_shelx_estimated_absorpt_t_max 0.986
_shelxl_version_number 2014-3

loop_
_space_group_symop_operation_xyz
'x, y, z'
'-x, y+1/2, -z+1/2'
'-x, -y, -z'
'x, -y-1/2, z-1/2'

loop_
_atom_site_label
_atom_site_type_symbol
_atom_site_fract_x
_atom_site_fract_y
_atom_site_fract_z
_atom_site_U_iso_or_equiv
_atom_site_adp_type
_atom_site_occupancy
_atom_site_site_symmetry_order
_atom_site_calc_flag
_atom_site_refinement_flags_posn
_atom_site_refinement_flags_adp
_atom_site_refinement_flags_occupancy
_atom_site_disorder_assembly
_atom_site_disorder_group
O1 O 0.4234(3) 0.69199(13) 0.28817(11) 0.0371(6) Uani 1 1 d . . . . .
N1 N 0.2561(3) 0.74877(15) 0.37319(14) 0.0323(6) Uani 1 1 d . . . . .
H1 H 0.1835 0.7741 0.3569 0.039 Uiso 1 1 calc R U . . .
C1 C 0.7781(4) 0.8734(3) 0.30544(19) 0.0513(11) Uani 1 1 d . . . . .
H1A H 0.8047 0.9195 0.3193 0.062 Uiso 1 1 calc R U . . .
O2 O 0.2316(3) 0.66046(13) 0.75382(11) 0.0381(6) Uani 1 1 d . . . . .
N2 N 0.2134(3) 0.77702(15) 0.67987(13) 0.0320(6) Uani 1 1 d . . . . .
H2A H 0.2122 0.7923 0.7182 0.038 Uiso 1 1 calc R U . . .
C2 C 0.8685(5) 0.8361(3) 0.2686(2) 0.0606(13) Uani 1 1 d . . . . .
H2 H 0.9578 0.8564 0.2587 0.073 Uiso 1 1 calc R U . . .
C3 C 0.8305(4) 0.7699(3) 0.24604(19) 0.0543(12) Uani 1 1 d . . . . .
H3 H 0.8932 0.7448 0.2209 0.065 Uiso 1 1 calc R U . . .
C4 C 0.7011(4) 0.7406(2) 0.26027(17) 0.0425(9) Uani 1 1 d . . . . .
H4 H 0.6723 0.6959 0.2437 0.051 Uiso 1 1 calc R U . . .
C5 C 0.6112(4) 0.77692(19) 0.29946(15) 0.0342(8) Uani 1 1 d . . . . .
C6 C 0.6489(4) 0.8438(2) 0.32232(17) 0.0404(9) Uani 1 1 d . . . . .
C7 C 0.5512(4) 0.88230(19) 0.36201(17) 0.0385(8) Uani 1 1 d . . . . .
C8 C 0.5740(5) 0.9537(2) 0.3779(2) 0.0559(11) Uani 1 1 d . . . . .
H8 H 0.6535 0.9783 0.3626 0.067 Uiso 1 1 calc R U . . .
C9 C 0.4826(6) 0.9887(2) 0.4153(3) 0.0668(14) Uani 1 1 d . . . . .
H9 H 0.5007 1.0367 0.4260 0.080 Uiso 1 1 calc R U . . .
C10 C 0.3660(5) 0.9546(2) 0.4373(2) 0.0611(12) Uani 1 1 d . . . . .
H10 H 0.3025 0.9792 0.4624 0.073 Uiso 1 1 calc R U . . .
C11 C 0.3411(4) 0.8838(2) 0.4225(2) 0.0487(10) Uani 1 1 d . . . . .
H11 H 0.2605 0.8602 0.4378 0.058 Uiso 1 1 calc R U . . .
C12 C 0.4326(4) 0.84745(18) 0.38570(17) 0.0346(7) Uani 1 1 d . . . . .
C13 C 0.4091(3) 0.76898(18) 0.37517(15) 0.0307(7) Uani 1 1 d . . . . .
C14 C 0.4767(3) 0.74201(18) 0.31683(15) 0.0301(7) Uani 1 1 d . . . . .
C15 C 0.4769(4) 0.72664(19) 0.43351(16) 0.0329(7) Uani 1 1 d . . . . .
H15 H 0.4721 0.7577 0.4706 0.040 Uiso 1 1 calc R U . . .
C16 C 0.6325(4) 0.7011(2) 0.43115(18) 0.0447(9) Uani 1 1 d . . . . .
H16A H 0.6967 0.7418 0.4278 0.067 Uiso 1 1 calc R U . . .
H16B H 0.6607 0.6747 0.4690 0.067 Uiso 1 1 calc R U . . .
H16C H 0.6399 0.6702 0.3952 0.067 Uiso 1 1 calc R U . . .
C17 C 0.3678(3) 0.66720(17) 0.43882(15) 0.0302(7) Uani 1 1 d . . . . .
C18 C 0.2444(3) 0.68284(18) 0.40126(15) 0.0306(7) Uani 1 1 d . . . . .
C19 C 0.1265(4) 0.63648(18) 0.39688(16) 0.0325(7) Uani 1 1 d . . . . .
C20 C 0.1382(4) 0.57622(19) 0.43382(17) 0.0374(8) Uani 1 1 d . . . . .
H20 H 0.0599 0.5437 0.4317 0.045 Uiso 1 1 calc R U . . .
C21 C 0.2581(4) 0.56103(19) 0.47358(16) 0.0350(8) Uani 1 1 d . . . . .
C22 C 0.3755(4) 0.60741(19) 0.47543(16) 0.0340(8) Uani 1 1 d . . . . .
H22 H 0.4597 0.5979 0.5016 0.041 Uiso 1 1 calc R U . . .
C23 C 0.2615(5) 0.4957(2) 0.5142(2) 0.0489(10) Uani 1 1 d . . . . .
H23A H 0.3538 0.4937 0.5389 0.073 Uiso 1 1 calc R U . . .
H23B H 0.1819 0.4978 0.5417 0.073 Uiso 1 1 calc R U . . .
H23C H 0.2508 0.4534 0.4881 0.073 Uiso 1 1 calc R U . . .
C24 C -0.0023(4) 0.6535(2) 0.35325(18) 0.0389(8) Uani 1 1 d . . . . .
H24A H 0.0332 0.6710 0.3140 0.047 Uiso 1 1 calc R U . . .
H24B H -0.0571 0.6924 0.3713 0.047 Uiso 1 1 calc R U . . .
C25 C -0.1049(5) 0.5928(2) 0.3386(2) 0.0556(11) Uani 1 1 d . . . . .
H25A H -0.1846 0.6089 0.3101 0.083 Uiso 1 1 calc R U . . .
H25B H -0.0530 0.5543 0.3195 0.083 Uiso 1 1 calc R U . . .
H25C H -0.1435 0.5758 0.3769 0.083 Uiso 1 1 calc R U . . .
C26 C 0.5995(4) 0.5474(2) 0.64681(18) 0.0412(9) Uani 1 1 d . . . . .
H26 H 0.6746 0.5512 0.6193 0.049 Uiso 1 1 calc R U . . .
C27 C 0.5768(4) 0.4837(2) 0.6757(2) 0.0486(10) Uani 1 1 d . . . . .
H27 H 0.6350 0.4440 0.6672 0.058 Uiso 1 1 calc R U . . .
C28 C 0.4693(4) 0.4772(2) 0.7169(2) 0.0482(10) Uani 1 1 d . . . . .
H28 H 0.4560 0.4336 0.7376 0.058 Uiso 1 1 calc R U . . .
C29 C 0.3825(4) 0.53416(19) 0.72776(18) 0.0396(8) Uani 1 1 d . . . . .
H29 H 0.3089 0.5297 0.7559 0.048 Uiso 1 1 calc R U . . .
C30 C 0.4016(3) 0.59852(18) 0.69771(16) 0.0311(7) Uani 1 1 d . . . . .
C31 C 0.5134(4) 0.60685(19) 0.65750(15) 0.0323(7) Uani 1 1 d . . . . .
C32 C 0.5436(3) 0.67757(19) 0.63308(15) 0.0312(7) Uani 1 1 d . . . . .
C33 C 0.6761(3) 0.6930(2) 0.60858(16) 0.0363(8) Uani 1 1 d . . . . .
H33 H 0.7441 0.6560 0.6044 0.044 Uiso 1 1 calc R U . . .
C34 C 0.7103(4) 0.7599(2) 0.59044(19) 0.0479(10) Uani 1 1 d . . . . .
H34 H 0.8010 0.7688 0.5740 0.057 Uiso 1 1 calc R U . . .
C35 C 0.6127(4) 0.8147(2) 0.5960(2) 0.0509(11) Uani 1 1 d . . . . .
H35 H 0.6361 0.8612 0.5835 0.061 Uiso 1 1 calc R U . . .
C36 C 0.4801(4) 0.8010(2) 0.62003(19) 0.0438(9) Uani 1 1 d . . . . .
H36 H 0.4133 0.8386 0.6241 0.053 Uiso 1 1 calc R U . . .
C37 C 0.4439(3) 0.73326(18) 0.63817(15) 0.0301(7) Uani 1 1 d . . . . .
C38 C 0.2934(3) 0.71582(18) 0.65944(15) 0.0297(7) Uani 1 1 d . . . . .
C39 C 0.3038(3) 0.65820(18) 0.70865(15) 0.0301(7) Uani 1 1 d . . . . .
C40 C 0.1972(4) 0.69007(19) 0.60024(16) 0.0339(7) Uani 1 1 d . . . . .
H40 H 0.2596 0.6705 0.5685 0.041 Uiso 1 1 calc R U . . .
C41 C 0.0791(4) 0.6372(2) 0.61411(18) 0.0396(8) Uani 1 1 d . . . . .
H41A H 0.1236 0.5924 0.6277 0.059 Uiso 1 1 calc R U . . .
H41B H 0.0221 0.6561 0.6468 0.059 Uiso 1 1 calc R U . . .
H41C H 0.0159 0.6293 0.5767 0.059 Uiso 1 1 calc R U . . .
C42 C 0.1328(3) 0.7602(2) 0.57902(16) 0.0344(8) Uani 1 1 d . . . . .
C43 C 0.1388(3) 0.80731(19) 0.62799(16) 0.0321(7) Uani 1 1 d . . . . .
C44 C 0.0738(4) 0.87375(19) 0.62373(18) 0.0382(8) Uani 1 1 d . . . . .
C45 C 0.0088(4) 0.8915(2) 0.56590(19) 0.0438(9) Uani 1 1 d . . . . .
H45 H -0.0350 0.9367 0.5609 0.053 Uiso 1 1 calc R U . . .
C46 C 0.0049(4) 0.8463(2) 0.51505(19) 0.0441(9) Uani 1 1 d . . . . .
C47 C 0.0661(4) 0.7790(2) 0.52199(17) 0.0406(9) Uani 1 1 d . . . . .
H47 H 0.0622 0.7467 0.4884 0.049 Uiso 1 1 calc R U . . .
C48 C -0.0677(5) 0.8685(3) 0.4534(2) 0.0599(12) Uani 1 1 d . . . . .
H48A H -0.0597 0.8302 0.4234 0.090 Uiso 1 1 calc R U . . .
H48B H -0.1700 0.8786 0.4583 0.090 Uiso 1 1 calc R U . . .
H48C H -0.0204 0.9110 0.4386 0.090 Uiso 1 1 calc R U . . .
C49 C 0.0744(4) 0.9215(2) 0.6799(2) 0.0459(9) Uani 1 1 d . . . . .
H49A H 0.0668 0.8916 0.7170 0.055 Uiso 1 1 calc R U . . .
H49B H 0.1688 0.9461 0.6845 0.055 Uiso 1 1 calc R U . . .
C50 C -0.0440(5) 0.9764(3) 0.6788(2) 0.0625(13) Uani 1 1 d . . . . .
H50A H -0.0344 1.0044 0.7168 0.094 Uiso 1 1 calc R U . . .
H50B H -0.0361 1.0076 0.6431 0.094 Uiso 1 1 calc R U . . .
H50C H -0.1384 0.9529 0.6757 0.094 Uiso 1 1 calc R U . . .

loop_
_atom_site_aniso_label
_atom_site_aniso_U_11
_atom_site_aniso_U_22
_atom_site_aniso_U_33
_atom_site_aniso_U_23
_atom_site_aniso_U_13
_atom_site_aniso_U_12
O1 0.0381(13) 0.0354(13) 0.0381(13) 0.0015(11) 0.0038(11) 0.0051(11)
N1 0.0224(13) 0.0315(15) 0.0434(16) 0.0053(13) 0.0047(11) 0.0028(11)
C1 0.043(2) 0.067(3) 0.044(2) 0.013(2) 0.0011(18) -0.019(2)
O2 0.0366(13) 0.0420(14) 0.0374(13) -0.0030(11) 0.0155(11) -0.0017(11)
N2 0.0304(14) 0.0334(15) 0.0327(14) -0.0053(12) 0.0043(11) 0.0061(12)
C2 0.035(2) 0.099(4) 0.049(2) 0.023(3) 0.0114(18) -0.011(2)
C3 0.036(2) 0.085(3) 0.044(2) 0.027(2) 0.0147(17) 0.015(2)
C4 0.0376(19) 0.054(2) 0.0361(19) 0.0114(17) 0.0066(15) 0.0113(17)
C5 0.0288(16) 0.042(2) 0.0312(17) 0.0160(15) 0.0013(13) 0.0053(14)
C6 0.0330(18) 0.052(2) 0.0361(18) 0.0105(17) 0.0015(15) -0.0075(16)
C7 0.0380(19) 0.0347(19) 0.042(2) 0.0034(16) -0.0021(16) -0.0048(15)
C8 0.060(3) 0.040(2) 0.067(3) 0.007(2) 0.000(2) -0.013(2)
C9 0.072(3) 0.034(2) 0.093(4) -0.009(2) -0.005(3) 0.000(2)
C10 0.056(3) 0.046(3) 0.081(3) -0.019(2) 0.006(2) 0.006(2)
C11 0.042(2) 0.040(2) 0.065(3) -0.012(2) 0.0085(19) 0.0016(17)
C12 0.0316(17) 0.0319(18) 0.0399(18) 0.0028(15) 0.0004(14) 0.0006(14)
C13 0.0228(15) 0.0347(18) 0.0349(17) -0.0027(14) 0.0045(13) -0.0011(13)
C14 0.0285(16) 0.0301(17) 0.0321(17) 0.0063(14) 0.0044(13) 0.0048(13)
C15 0.0301(17) 0.0358(18) 0.0328(17) 0.0035(14) 0.0011(13) 0.0020(14)
C16 0.0341(19) 0.057(2) 0.043(2) 0.0139(19) 0.0028(16) -0.0009(17)
C17 0.0296(16) 0.0311(17) 0.0306(16) -0.0005(14) 0.0069(13) 0.0016(13)
C18 0.0285(16) 0.0317(17) 0.0326(16) -0.0011(14) 0.0091(13) 0.0043(13)
C19 0.0276(16) 0.0319(17) 0.0390(18) -0.0001(14) 0.0107(14) 0.0022(13)
C20 0.0332(18) 0.0354(19) 0.045(2) 0.0040(16) 0.0140(15) 0.0006(15)
C21 0.0361(18) 0.0336(18) 0.0367(18) 0.0067(15) 0.0134(15) 0.0070(14)
C22 0.0310(17) 0.0395(19) 0.0328(17) 0.0035(15) 0.0107(14) 0.0093(14)
C23 0.048(2) 0.044(2) 0.056(2) 0.0203(19) 0.0176(19) 0.0047(18)
C24 0.0294(17) 0.040(2) 0.047(2) 0.0056(17) -0.0016(15) -0.0007(15)
C25 0.048(2) 0.055(3) 0.062(3) 0.012(2) -0.006(2) -0.013(2)
C26 0.0348(19) 0.042(2) 0.047(2) -0.0117(17) 0.0060(16) 0.0061(16)
C27 0.043(2) 0.040(2) 0.063(3) -0.0105(19) 0.0016(19) 0.0089(17)
C28 0.050(2) 0.0305(19) 0.064(3) -0.0026(18) 0.002(2) -0.0023(17)
C29 0.0370(19) 0.0360(19) 0.046(2) -0.0021(16) 0.0058(16) -0.0055(15)
C30 0.0245(15) 0.0346(18) 0.0343(17) -0.0058(14) 0.0035(13) -0.0021(13)
C31 0.0274(16) 0.0386(19) 0.0309(16) -0.0057(14) 0.0014(13) 0.0004(14)
C32 0.0238(15) 0.0391(19) 0.0311(16) -0.0052(14) 0.0038(13) -0.0009(13)
C33 0.0221(15) 0.051(2) 0.0362(18) -0.0013(16) 0.0070(13) 0.0032(15)
C34 0.0268(18) 0.065(3) 0.053(2) 0.012(2) 0.0126(16) -0.0046(17)
C35 0.036(2) 0.052(2) 0.065(3) 0.023(2) 0.0129(19) -0.0041(18)
C36 0.0289(18) 0.045(2) 0.059(2) 0.0089(19) 0.0084(17) 0.0021(16)
C37 0.0219(15) 0.0348(18) 0.0338(17) -0.0001(14) 0.0029(13) -0.0027(13)
C38 0.0214(14) 0.0348(18) 0.0338(17) -0.0064(14) 0.0079(13) 0.0011(13)
C39 0.0239(15) 0.0325(17) 0.0343(17) -0.0053(14) 0.0052(13) -0.0048(13)
C40 0.0281(16) 0.041(2) 0.0326(17) -0.0056(15) 0.0062(13) 0.0002(14)
C41 0.0278(17) 0.042(2) 0.049(2) -0.0071(17) 0.0029(15) -0.0024(15)
C42 0.0220(15) 0.046(2) 0.0362(18) 0.0004(16) 0.0090(13) 0.0000(14)
C43 0.0237(15) 0.0376(19) 0.0359(17) 0.0028(15) 0.0086(13) -0.0020(13)
C44 0.0310(18) 0.0345(19) 0.050(2) -0.0005(16) 0.0112(16) -0.0025(14)
C45 0.0313(18) 0.042(2) 0.058(2) 0.0088(19) 0.0051(17) 0.0002(15)
C46 0.0276(17) 0.055(2) 0.051(2) 0.0131(19) 0.0086(16) -0.0021(16)
C47 0.0287(17) 0.058(2) 0.0365(19) 0.0025(17) 0.0088(14) -0.0025(16)
C48 0.053(3) 0.073(3) 0.053(3) 0.017(2) -0.006(2) -0.006(2)
C49 0.046(2) 0.035(2) 0.058(2) -0.0013(18) 0.0060(19) 0.0010(17)
C50 0.059(3) 0.064(3) 0.066(3) -0.005(2) 0.020(2) 0.014(2)

loop_
_atom_type_symbol
_atom_type_description
_atom_type_scat_dispersion_real
_atom_type_scat_dispersion_imag
_atom_type_scat_source
C C 0.0033 0.0016 'International Tables Vol C Tables 4.2.6.8 and 6.1.1.4'
H H 0.0000 0.0000 'International Tables Vol C Tables 4.2.6.8 and 6.1.1.4'
N N 0.0061 0.0033 'International Tables Vol C Tables 4.2.6.8 and 6.1.1.4'
O O 0.0106 0.0060 'International Tables Vol C Tables 4.2.6.8 and 6.1.1.4'

loop_
_geom_angle_atom_site_label_1
_geom_angle_atom_site_label_2
_geom_angle_atom_site_label_3
_geom_angle
_geom_angle_site_symmetry_1
_geom_angle_site_symmetry_3
_geom_angle_publ_flag
C18 N1 C13 108.9(3) . . ?
C18 N1 H1 125.6 . . ?
C13 N1 H1 125.6 . . ?
C2 C1 C6 120.6(4) . . ?
C2 C1 H1A 119.7 . . ?
C6 C1 H1A 119.7 . . ?
C43 N2 C38 108.3(3) . . ?
C43 N2 H2A 125.9 . . ?
C38 N2 H2A 125.9 . . ?
C3 C2 C1 121.0(4) . . ?
C3 C2 H2 119.5 . . ?
C1 C2 H2 119.5 . . ?
C4 C3 C2 119.4(4) . . ?
C4 C3 H3 120.3 . . ?
C2 C3 H3 120.3 . . ?
C3 C4 C5 119.9(4) . . ?
C3 C4 H4 120.0 . . ?
C5 C4 H4 120.0 . . ?
C6 C5 C4 120.9(3) . . ?
C6 C5 C14 120.6(3) . . ?
C4 C5 C14 118.6(3) . . ?
C1 C6 C5 118.0(4) . . ?
C1 C6 C7 121.7(4) . . ?
C5 C6 C7 120.3(3) . . ?
C8 C7 C12 117.9(4) . . ?
C8 C7 C6 121.8(4) . . ?
C12 C7 C6 120.3(3) . . ?
C9 C8 C7 121.1(4) . . ?
C9 C8 H8 119.5 . . ?
C7 C8 H8 119.5 . . ?
C10 C9 C8 120.6(4) . . ?
C10 C9 H9 119.7 . . ?
C8 C9 H9 119.7 . . ?
C9 C10 C11 119.6(4) . . ?
C9 C10 H10 120.2 . . ?
C11 C10 H10 120.2 . . ?
C12 C11 C10 120.8(4) . . ?
C12 C11 H11 119.6 . . ?
C10 C11 H11 119.6 . . ?
C11 C12 C7 120.0(3) . . ?
C11 C12 C13 119.1(3) . . ?
C7 C12 C13 120.7(3) . . ?
N1 C13 C12 112.8(3) . . ?
N1 C13 C14 109.7(3) . . ?
C12 C13 C14 112.8(3) . . ?
N1 C13 C15 102.8(3) . . ?
C12 C13 C15 109.2(3) . . ?
C14 C13 C15 109.1(3) . . ?
O1 C14 C5 122.4(3) . . ?
O1 C14 C13 120.3(3) . . ?
C5 C14 C13 117.3(3) . . ?
C17 C15 C16 113.8(3) . . ?
C17 C15 C13 101.7(3) . . ?
C16 C15 C13 117.2(3) . . ?
C17 C15 H15 107.9 . . ?
C16 C15 H15 107.9 . . ?
C13 C15 H15 107.9 . . ?
C15 C16 H16A 109.5 . . ?
C15 C16 H16B 109.5 . . ?
H16A C16 H16B 109.5 . . ?
C15 C16 H16C 109.5 . . ?
H16A C16 H16C 109.5 . . ?
H16B C16 H16C 109.5 . . ?
C22 C17 C18 121.3(3) . . ?
C22 C17 C15 129.8(3) . . ?
C18 C17 C15 108.9(3) . . ?
C17 C18 N1 111.1(3) . . ?
C17 C18 C19 121.0(3) . . ?
N1 C18 C19 127.9(3) . . ?
C20 C19 C18 116.3(3) . . ?
C20 C19 C24 124.3(3) . . ?
C18 C19 C24 119.4(3) . . ?
C21 C20 C19 123.6(3) . . ?
C21 C20 H20 118.2 . . ?
C19 C20 H20 118.2 . . ?
C20 C21 C22 118.5(3) . . ?
C20 C21 C23 120.9(3) . . ?
C22 C21 C23 120.7(3) . . ?
C17 C22 C21 119.2(3) . . ?
C17 C22 H22 120.4 . . ?
C21 C22 H22 120.4 . . ?
C21 C23 H23A 109.5 . . ?
C21 C23 H23B 109.5 . . ?
H23A C23 H23B 109.5 . . ?
C21 C23 H23C 109.5 . . ?
H23A C23 H23C 109.5 . . ?
H23B C23 H23C 109.5 . . ?
C19 C24 C25 115.5(3) . . ?
C19 C24 H24A 108.4 . . ?
C25 C24 H24A 108.4 . . ?
C19 C24 H24B 108.4 . . ?
C25 C24 H24B 108.4 . . ?
H24A C24 H24B 107.5 . . ?
C24 C25 H25A 109.5 . . ?
C24 C25 H25B 109.5 . . ?
H25A C25 H25B 109.5 . . ?
C24 C25 H25C 109.5 . . ?
H25A C25 H25C 109.5 . . ?
H25B C25 H25C 109.5 . . ?
C27 C26 C31 121.1(4) . . ?
C27 C26 H26 119.4 . . ?
C31 C26 H26 119.4 . . ?
C26 C27 C28 120.5(4) . . ?
C26 C27 H27 119.7 . . ?
C28 C27 H27 119.7 . . ?
C29 C28 C27 119.6(4) . . ?
C29 C28 H28 120.2 . . ?
C27 C28 H28 120.2 . . ?
C28 C29 C30 120.6(4) . . ?
C28 C29 H29 119.7 . . ?
C30 C29 H29 119.7 . . ?
C29 C30 C31 120.5(3) . . ?
C29 C30 C39 119.5(3) . . ?
C31 C30 C39 120.0(3) . . ?
C26 C31 C30 117.5(3) . . ?
C26 C31 C32 122.9(3) . . ?
C30 C31 C32 119.4(3) . . ?
C33 C32 C37 118.0(3) . . ?
C33 C32 C31 121.2(3) . . ?
C37 C32 C31 120.6(3) . . ?
C34 C33 C32 121.8(3) . . ?
C34 C33 H33 119.1 . . ?
C32 C33 H33 119.1 . . ?
C33 C34 C35 120.1(3) . . ?
C33 C34 H34 120.0 . . ?
C35 C34 H34 120.0 . . ?
C34 C35 C36 119.4(4) . . ?
C34 C35 H35 120.3 . . ?
C36 C35 H35 120.3 . . ?
C37 C36 C35 120.9(4) . . ?
C37 C36 H36 119.5 . . ?
C35 C36 H36 119.5 . . ?
C36 C37 C32 119.7(3) . . ?
C36 C37 C38 121.7(3) . . ?
C32 C37 C38 118.5(3) . . ?
N2 C38 C39 111.3(3) . . ?
N2 C38 C37 114.3(3) . . ?
C39 C38 C37 110.4(3) . . ?
N2 C38 C40 102.6(3) . . ?
C39 C38 C40 110.6(3) . . ?
C37 C38 C40 107.2(3) . . ?
O2 C39 C30 122.0(3) . . ?
O2 C39 C38 121.6(3) . . ?
C30 C39 C38 116.4(3) . . ?
C42 C40 C41 111.1(3) . . ?
C42 C40 C38 99.5(3) . . ?
C41 C40 C38 114.3(3) . . ?
C42 C40 H40 110.5 . . ?
C41 C40 H40 110.5 . . ?
C38 C40 H40 110.5 . . ?
C40 C41 H41A 109.5 . . ?
C40 C41 H41B 109.5 . . ?
H41A C41 H41B 109.5 . . ?
C40 C41 H41C 109.5 . . ?
H41A C41 H41C 109.5 . . ?
H41B C41 H41C 109.5 . . ?
C43 C42 C47 120.6(3) . . ?
C43 C42 C40 109.7(3) . . ?
C47 C42 C40 129.6(3) . . ?
C42 C43 C44 122.3(3) . . ?
C42 C43 N2 110.1(3) . . ?
C44 C43 N2 127.5(3) . . ?
C43 C44 C45 115.8(3) . . ?
C43 C44 C49 120.4(3) . . ?
C45 C44 C49 123.8(3) . . ?
C46 C45 C44 123.4(4) . . ?
C46 C45 H45 118.3 . . ?
C44 C45 H45 118.3 . . ?
C45 C46 C47 119.0(4) . . ?
C45 C46 C48 121.0(4) . . ?
C47 C46 C48 120.0(4) . . ?
C42 C47 C46 118.8(4) . . ?
C42 C47 H47 120.6 . . ?
C46 C47 H47 120.6 . . ?
C46 C48 H48A 109.5 . . ?
C46 C48 H48B 109.5 . . ?
H48A C48 H48B 109.5 . . ?
C46 C48 H48C 109.5 . . ?
H48A C48 H48C 109.5 . . ?
H48B C48 H48C 109.5 . . ?
C50 C49 C44 115.7(4) . . ?
C50 C49 H49A 108.4 . . ?
C44 C49 H49A 108.4 . . ?
C50 C49 H49B 108.4 . . ?
C44 C49 H49B 108.4 . . ?
H49A C49 H49B 107.4 . . ?
C49 C50 H50A 109.5 . . ?
C49 C50 H50B 109.5 . . ?
H50A C50 H50B 109.5 . . ?
C49 C50 H50C 109.5 . . ?
H50A C50 H50C 109.5 . . ?
H50B C50 H50C 109.5 . . ?

loop_
_geom_bond_atom_site_label_1
_geom_bond_atom_site_label_2
_geom_bond_distance
_geom_bond_site_symmetry_2
_geom_bond_publ_flag
O1 C14 1.218(4) . ?
N1 C18 1.395(4) . ?
N1 C13 1.467(4) . ?
N1 H1 0.8800 . ?
C1 C2 1.390(7) . ?
C1 C6 1.393(5) . ?
C1 H1A 0.9500 . ?
O2 C39 1.224(4) . ?
N2 C43 1.403(4) . ?
N2 C38 1.460(4) . ?
N2 H2A 0.8800 . ?
C2 C3 1.380(7) . ?
C2 H2 0.9500 . ?
C3 C4 1.376(6) . ?
C3 H3 0.9500 . ?
C4 C5 1.408(5) . ?
C4 H4 0.9500 . ?
C5 C6 1.395(5) . ?
C5 C14 1.482(5) . ?
C6 C7 1.482(5) . ?
C7 C8 1.406(5) . ?
C7 C12 1.409(5) . ?
C8 C9 1.381(7) . ?
C8 H8 0.9500 . ?
C9 C10 1.371(7) . ?
C9 H9 0.9500 . ?
C10 C11 1.392(6) . ?
C10 H10 0.9500 . ?
C11 C12 1.386(5) . ?
C11 H11 0.9500 . ?
C12 C13 1.515(5) . ?
C13 C14 1.536(4) . ?
C13 C15 1.591(5) . ?
C15 C17 1.522(5) . ?
C15 C16 1.525(5) . ?
C15 H15 1.0000 . ?
C16 H16A 0.9800 . ?
C16 H16B 0.9800 . ?
C16 H16C 0.9800 . ?
C17 C22 1.381(5) . ?
C17 C18 1.391(5) . ?
C18 C19 1.400(5) . ?
C19 C20 1.393(5) . ?
C19 C24 1.507(5) . ?
C20 C21 1.390(5) . ?
C20 H20 0.9500 . ?
C21 C22 1.396(5) . ?
C21 C23 1.516(5) . ?
C22 H22 0.9500 . ?
C23 H23A 0.9800 . ?
C23 H23B 0.9800 . ?
C23 H23C 0.9800 . ?
C24 C25 1.510(5) . ?
C24 H24A 0.9900 . ?
C24 H24B 0.9900 . ?
C25 H25A 0.9800 . ?
C25 H25B 0.9800 . ?
C25 H25C 0.9800 . ?
C26 C27 1.380(6) . ?
C26 C31 1.407(5) . ?
C26 H26 0.9500 . ?
C27 C28 1.389(6) . ?
C27 H27 0.9500 . ?
C28 C29 1.374(5) . ?
C28 H28 0.9500 . ?
C29 C30 1.398(5) . ?
C29 H29 0.9500 . ?
C30 C31 1.408(4) . ?
C30 C39 1.477(5) . ?
C31 C32 1.472(5) . ?
C32 C33 1.402(4) . ?
C32 C37 1.411(5) . ?
C33 C34 1.369(6) . ?
C33 H33 0.9500 . ?
C34 C35 1.386(6) . ?
C34 H34 0.9500 . ?
C35 C36 1.392(5) . ?
C35 H35 0.9500 . ?
C36 C37 1.389(5) . ?
C36 H36 0.9500 . ?
C37 C38 1.534(4) . ?
C38 C39 1.524(5) . ?
C38 C40 1.590(5) . ?
C40 C42 1.513(5) . ?
C40 C41 1.527(5) . ?
C40 H40 1.0000 . ?
C41 H41A 0.9800 . ?
C41 H41B 0.9800 . ?
C41 H41C 0.9800 . ?
C42 C43 1.385(5) . ?
C42 C47 1.391(5) . ?
C43 C44 1.394(5) . ?
C44 C45 1.395(6) . ?
C44 C49 1.517(5) . ?
C45 C46 1.394(6) . ?
C45 H45 0.9500 . ?
C46 C47 1.398(6) . ?
C46 C48 1.515(6) . ?
C47 H47 0.9500 . ?
C48 H48A 0.9800 . ?
C48 H48B 0.9800 . ?
C48 H48C 0.9800 . ?
C49 C50 1.510(6) . ?
C49 H49A 0.9900 . ?
C49 H49B 0.9900 . ?
C50 H50A 0.9800 . ?
C50 H50B 0.9800 . ?
C50 H50C 0.9800 . ?

loop_
_geom_torsion_atom_site_label_1
_geom_torsion_atom_site_label_2
_geom_torsion_atom_site_label_3
_geom_torsion_atom_site_label_4
_geom_torsion
_geom_torsion_site_symmetry_1
_geom_torsion_site_symmetry_2
_geom_torsion_site_symmetry_3
_geom_torsion_site_symmetry_4
_geom_torsion_publ_flag
C6 C1 C2 C3 2.2(7) . . . . ?
C1 C2 C3 C4 0.1(6) . . . . ?
C2 C3 C4 C5 -2.4(6) . . . . ?
C3 C4 C5 C6 2.5(5) . . . . ?
C3 C4 C5 C14 -176.4(3) . . . . ?
C2 C1 C6 C5 -2.1(6) . . . . ?
C2 C1 C6 C7 179.5(4) . . . . ?
C4 C5 C6 C1 -0.2(5) . . . . ?
C14 C5 C6 C1 178.7(3) . . . . ?
C4 C5 C6 C7 178.2(3) . . . . ?
C14 C5 C6 C7 -2.9(5) . . . . ?
C1 C6 C7 C8 8.5(6) . . . . ?
C5 C6 C7 C8 -169.8(4) . . . . ?
C1 C6 C7 C12 -170.7(4) . . . . ?
C5 C6 C7 C12 10.9(5) . . . . ?
C12 C7 C8 C9 -0.2(6) . . . . ?
C6 C7 C8 C9 -179.5(4) . . . . ?
C7 C8 C9 C10 -0.9(8) . . . . ?
C8 C9 C10 C11 1.1(8) . . . . ?
C9 C10 C11 C12 -0.2(7) . . . . ?
C10 C11 C12 C7 -0.9(6) . . . . ?
C10 C11 C12 C13 174.9(4) . . . . ?
C8 C7 C12 C11 1.1(6) . . . . ?
C6 C7 C12 C11 -179.6(4) . . . . ?
C8 C7 C12 C13 -174.6(3) . . . . ?
C6 C7 C12 C13 4.7(5) . . . . ?
C18 N1 C13 C12 -143.3(3) . . . . ?
C18 N1 C13 C14 90.1(3) . . . . ?
C18 N1 C13 C15 -25.8(3) . . . . ?
C11 C12 C13 N1 33.7(5) . . . . ?
C7 C12 C13 N1 -150.6(3) . . . . ?
C11 C12 C13 C14 158.6(3) . . . . ?
C7 C12 C13 C14 -25.6(5) . . . . ?
C11 C12 C13 C15 -80.0(4) . . . . ?
C7 C12 C13 C15 95.8(4) . . . . ?
C6 C5 C14 O1 163.4(3) . . . . ?
C4 C5 C14 O1 -17.7(5) . . . . ?
C6 C5 C14 C13 -19.6(5) . . . . ?
C4 C5 C14 C13 159.3(3) . . . . ?
N1 C13 C14 O1 -23.6(4) . . . . ?
C12 C13 C14 O1 -150.3(3) . . . . ?
C15 C13 C14 O1 88.3(4) . . . . ?
N1 C13 C14 C5 159.3(3) . . . . ?
C12 C13 C14 C5 32.6(4) . . . . ?
C15 C13 C14 C5 -88.8(3) . . . . ?
N1 C13 C15 C17 22.6(3) . . . . ?
C12 C13 C15 C17 142.6(3) . . . . ?
C14 C13 C15 C17 -93.8(3) . . . . ?
N1 C13 C15 C16 147.3(3) . . . . ?
C12 C13 C15 C16 -92.7(4) . . . . ?
C14 C13 C15 C16 30.9(4) . . . . ?
C16 C15 C17 C22 43.5(5) . . . . ?
C13 C15 C17 C22 170.4(3) . . . . ?
C16 C15 C17 C18 -139.6(3) . . . . ?
C13 C15 C17 C18 -12.7(3) . . . . ?
C22 C17 C18 N1 174.3(3) . . . . ?
C15 C17 C18 N1 -2.9(4) . . . . ?
C22 C17 C18 C19 -3.4(5) . . . . ?
C15 C17 C18 C19 179.4(3) . . . . ?
C13 N1 C18 C17 19.1(4) . . . . ?
C13 N1 C18 C19 -163.4(3) . . . . ?
C17 C18 C19 C20 2.5(5) . . . . ?
N1 C18 C19 C20 -174.8(3) . . . . ?
C17 C18 C19 C24 -176.9(3) . . . . ?
N1 C18 C19 C24 5.8(5) . . . . ?
C18 C19 C20 C21 0.2(5) . . . . ?
C24 C19 C20 C21 179.6(3) . . . . ?
C19 C20 C21 C22 -2.0(5) . . . . ?
C19 C20 C21 C23 177.8(3) . . . . ?
C18 C17 C22 C21 1.4(5) . . . . ?
C15 C17 C22 C21 178.0(3) . . . . ?
C20 C21 C22 C17 1.2(5) . . . . ?
C23 C21 C22 C17 -178.7(3) . . . . ?
C20 C19 C24 C25 -15.1(5) . . . . ?
C18 C19 C24 C25 164.2(3) . . . . ?
C31 C26 C27 C28 -1.1(6) . . . . ?
C26 C27 C28 C29 1.8(6) . . . . ?
C27 C28 C29 C30 -0.1(6) . . . . ?
C28 C29 C30 C31 -2.3(6) . . . . ?
C28 C29 C30 C39 178.0(3) . . . . ?
C27 C26 C31 C30 -1.2(5) . . . . ?
C27 C26 C31 C32 173.2(4) . . . . ?
C29 C30 C31 C26 2.9(5) . . . . ?
C39 C30 C31 C26 -177.4(3) . . . . ?
C29 C30 C31 C32 -171.8(3) . . . . ?
C39 C30 C31 C32 7.9(5) . . . . ?
C26 C31 C32 C33 -13.3(5) . . . . ?
C30 C31 C32 C33 161.0(3) . . . . ?
C26 C31 C32 C37 171.7(3) . . . . ?
C30 C31 C32 C37 -14.0(5) . . . . ?
C37 C32 C33 C34 0.6(5) . . . . ?
C31 C32 C33 C34 -174.5(3) . . . . ?
C32 C33 C34 C35 -0.1(6) . . . . ?
C33 C34 C35 C36 -0.1(7) . . . . ?
C34 C35 C36 C37 -0.4(7) . . . . ?
C35 C36 C37 C32 0.9(6) . . . . ?
C35 C36 C37 C38 -174.6(4) . . . . ?
C33 C32 C37 C36 -1.1(5) . . . . ?
C31 C32 C37 C36 174.1(3) . . . . ?
C33 C32 C37 C38 174.6(3) . . . . ?
C31 C32 C37 C38 -10.2(5) . . . . ?
C43 N2 C38 C39 -147.3(3) . . . . ?
C43 N2 C38 C37 86.7(3) . . . . ?
C43 N2 C38 C40 -28.9(3) . . . . ?
C36 C37 C38 N2 -20.8(5) . . . . ?
C32 C37 C38 N2 163.7(3) . . . . ?
C36 C37 C38 C39 -147.2(3) . . . . ?
C32 C37 C38 C39 37.2(4) . . . . ?
C36 C37 C38 C40 92.2(4) . . . . ?
C32 C37 C38 C40 -83.3(4) . . . . ?
C29 C30 C39 O2 19.2(5) . . . . ?
C31 C30 C39 O2 -160.5(3) . . . . ?
C29 C30 C39 C38 -158.8(3) . . . . ?
C31 C30 C39 C38 21.5(4) . . . . ?
N2 C38 C39 O2 11.5(4) . . . . ?
C37 C38 C39 O2 139.6(3) . . . . ?
C40 C38 C39 O2 -102.0(3) . . . . ?
N2 C38 C39 C30 -170.6(3) . . . . ?
C37 C38 C39 C30 -42.5(4) . . . . ?
C40 C38 C39 C30 76.0(3) . . . . ?
N2 C38 C40 C42 29.6(3) . . . . ?
C39 C38 C40 C42 148.4(3) . . . . ?
C37 C38 C40 C42 -91.1(3) . . . . ?
N2 C38 C40 C41 -88.9(3) . . . . ?
C39 C38 C40 C41 29.9(4) . . . . ?
C37 C38 C40 C41 150.3(3) . . . . ?
C41 C40 C42 C43 99.2(3) . . . . ?
C38 C40 C42 C43 -21.6(3) . . . . ?
C41 C40 C42 C47 -76.4(4) . . . . ?
C38 C40 C42 C47 162.7(3) . . . . ?
C47 C42 C43 C44 2.9(5) . . . . ?
C40 C42 C43 C44 -173.2(3) . . . . ?
C47 C42 C43 N2 -178.8(3) . . . . ?
C40 C42 C43 N2 5.0(4) . . . . ?
C38 N2 C43 C42 16.1(4) . . . . ?
C38 N2 C43 C44 -165.7(3) . . . . ?
C42 C43 C44 C45 -3.3(5) . . . . ?
N2 C43 C44 C45 178.7(3) . . . . ?
C42 C43 C44 C49 175.8(3) . . . . ?
N2 C43 C44 C49 -2.2(5) . . . . ?
C43 C44 C45 C46 1.1(5) . . . . ?
C49 C44 C45 C46 -177.9(4) . . . . ?
C44 C45 C46 C47 1.5(6) . . . . ?
C44 C45 C46 C48 179.8(4) . . . . ?
C43 C42 C47 C46 -0.1(5) . . . . ?
C40 C42 C47 C46 175.2(3) . . . . ?
C45 C46 C47 C42 -2.0(5) . . . . ?
C48 C46 C47 C42 179.7(3) . . . . ?
C43 C44 C49 C50 -156.4(4) . . . . ?
C45 C44 C49 C50 22.7(6) . . . . ?
